data_1516691
loop_
_publ_author_name
'Zhao, Chen'
'Li, Ping'
'Smith, Mark D.'
'Pellechia, Perry J.'
'Shimizu, Ken D.'

_publ_section_title
;
 Experimental Study of the Cooperativity of CH-\p Interactions.
;
_journal_issue 13
_journal_name_full 'Organic letters'
_journal_page_first 3520
_journal_page_last 3523
_journal_paper_doi 10.1021/ol5014729
_journal_volume 16
_journal_year 2014
_chemical_formula_moiety 'C18 H19 N O2'
_chemical_formula_sum 'C18 H19 N O2'
_chemical_formula_weight 281.34
_chemical_name_systematic
; 
 ? 
;
_space_group_IT_number 2
_symmetry_cell_setting triclinic
_symmetry_space_group_name_Hall '-P 1'
_symmetry_space_group_name_H-M 'P -1'
_atom_sites_solution_hydrogens geom
_atom_sites_solution_primary direct
_atom_sites_solution_secondary difmap
_audit_creation_method SHELXL-97
_cell_angle_alpha 66.6330(10)
_cell_angle_beta 67.9530(10)
_cell_angle_gamma 82.9770(10)
_cell_formula_units_Z 4
_cell_length_a 10.9901(6)
_cell_length_b 11.6965(7)
_cell_length_c 13.3134(8)
_cell_measurement_reflns_used 8989
_cell_measurement_temperature 100(2)
_cell_measurement_theta_max 27.594
_cell_measurement_theta_min 2.426
_cell_volume 1455.43(15)
_computing_cell_refinement 'SAINT-Plus Version 6.45 (Bruker, 2001)'
_computing_data_collection 'SMART Version 5.625 (Bruker, 2001)'
_computing_data_reduction 'SAINT-Plus Version 6.45 (Bruker, 2001)'
_computing_molecular_graphics various
_computing_publication_material 'SHELXTL Version 6.14 (Bruker, 2000)'
_computing_structure_refinement 'SHELXL-97 (Sheldrick, 1997)'
_computing_structure_solution 'SHELXS-97 (Sheldrick, 1990)'
_diffrn_ambient_temperature 100(2)
_diffrn_measured_fraction_theta_full 0.995
_diffrn_measured_fraction_theta_max 0.995
_diffrn_measurement_device_type 'Bruker SMART APEX CCD diffractometer'
_diffrn_measurement_method 'omega scans'
_diffrn_radiation_monochromator graphite
_diffrn_radiation_source 'fine-focus sealed tube'
_diffrn_radiation_type MoK\a
_diffrn_radiation_wavelength 0.71073
_diffrn_reflns_av_R_equivalents 0.0335
_diffrn_reflns_av_sigmaI/netI 0.0318
_diffrn_reflns_limit_h_max 14
_diffrn_reflns_limit_h_min -14
_diffrn_reflns_limit_k_max 15
_diffrn_reflns_limit_k_min -15
_diffrn_reflns_limit_l_max 17
_diffrn_reflns_limit_l_min -17
_diffrn_reflns_number 23702
_diffrn_reflns_theta_full 27.67
_diffrn_reflns_theta_max 27.67
_diffrn_reflns_theta_min 1.79
_exptl_absorpt_coefficient_mu 0.083
_exptl_absorpt_correction_type none
_exptl_crystal_colour colorless
_exptl_crystal_density_diffrn 1.284
_exptl_crystal_density_method 'not measured'
_exptl_crystal_description plate
_exptl_crystal_F_000 600
_exptl_crystal_size_max 0.50
_exptl_crystal_size_mid 0.34
_exptl_crystal_size_min 0.14
_refine_diff_density_max 0.405
_refine_diff_density_min -0.211
_refine_diff_density_rms 0.047
_refine_ls_extinction_method none
_refine_ls_goodness_of_fit_ref 1.036
_refine_ls_hydrogen_treatment constr
_refine_ls_matrix_type full
_refine_ls_number_parameters 383
_refine_ls_number_reflns 6768
_refine_ls_number_restraints 0
_refine_ls_restrained_S_all 1.036
_refine_ls_R_factor_all 0.0526
_refine_ls_R_factor_gt 0.0444
_refine_ls_shift/su_max 0.000
_refine_ls_shift/su_mean 0.000
_refine_ls_structure_factor_coef Fsqd
_refine_ls_weighting_details 'calc w=1/[\s^2^(Fo^2^)+(0.0601P)^2^+0.4822P] where P=(Fo^2^+2Fc^2^)/3'
_refine_ls_weighting_scheme calc
_refine_ls_wR_factor_gt 0.1112
_refine_ls_wR_factor_ref 0.1175
_reflns_number_gt 5728
_reflns_number_total 6768
_reflns_threshold_expression >2sigma(I)
_cod_data_source_file ol5014729_si_003.cif
_cod_data_source_block cza185s
_cod_depositor_comments
;
The following automatic conversions were performed:

'_symmetry_cell_setting' value 'Triclinic' changed to 'triclinic'
according to
/usr/data/users/saulius/crontab/automatic-downloads/rss-feeds/ACS/lib/dictionaries/cif_core.dic
dictionary named 'cif_core.dic' version 2.4.2 from 2011-04-26.

Automatic conversion script
Id: cif_fix_values 2281 2013-09-26 08:29:07Z andrius 

 Adding full bibliography for 1516691--1516694.cif.
;
_cod_database_code 1516691

loop_
_symmetry_equiv_pos_as_xyz
'x, y, z'
'-x, -y, -z'

loop_
_atom_site_label
_atom_site_type_symbol
_atom_site_fract_x
_atom_site_fract_y
_atom_site_fract_z
_atom_site_U_iso_or_equiv
_atom_site_adp_type
_atom_site_occupancy
_atom_site_symmetry_multiplicity
_atom_site_calc_flag
_atom_site_refinement_flags
C1 C -0.07396(13) 0.73950(14) 0.10468(13) 0.0258(3) Uani 1 1 d .
H1A H -0.1635 0.7010 0.1441 0.031 Uiso 1 1 calc R
H1B H -0.0551 0.7851 0.0197 0.031 Uiso 1 1 calc R
C2 C -0.04837(13) 0.82009(14) 0.16322(12) 0.0224(3) Uani 1 1 d .
H2 H -0.1084 0.8909 0.1675 0.027 Uiso 1 1 calc R
C3 C 0.10009(12) 0.85624(12) 0.08570(11) 0.0188(3) Uani 1 1 d .
H3 H 0.1087 0.9259 0.0091 0.023 Uiso 1 1 calc R
C4 C 0.18157(12) 0.88491(12) 0.14294(11) 0.0184(3) Uani 1 1 d .
C5 C 0.26006(12) 0.69841(12) 0.12115(10) 0.0163(2) Uani 1 1 d .
C6 C 0.15522(12) 0.73612(12) 0.06695(11) 0.0184(3) Uani 1 1 d .
H6 H 0.1933 0.7511 -0.0184 0.022 Uiso 1 1 calc R
C7 C 0.03226(13) 0.64584(14) 0.13114(13) 0.0241(3) Uani 1 1 d .
H7 H 0.0393 0.5726 0.1086 0.029 Uiso 1 1 calc R
C8 C -0.00541(13) 0.61684(14) 0.26044(13) 0.0274(3) Uani 1 1 d .
H8 H 0.0030 0.5390 0.3178 0.033 Uiso 1 1 calc R
C9 C -0.05234(13) 0.71921(15) 0.27962(12) 0.0266(3) Uani 1 1 d .
H9 H -0.0830 0.7279 0.3530 0.032 Uiso 1 1 calc R
C10 C 0.37312(12) 0.79625(11) 0.20167(11) 0.0158(2) Uani 1 1 d .
C11 C 0.34669(12) 0.75536(12) 0.32202(11) 0.0165(2) Uani 1 1 d .
C12 C 0.44943(13) 0.76698(12) 0.35557(11) 0.0195(3) Uani 1 1 d .
H12 H 0.4352 0.7402 0.4365 0.023 Uiso 1 1 calc R
C13 C 0.57167(13) 0.81687(13) 0.27308(12) 0.0220(3) Uani 1 1 d .
H13 H 0.6396 0.8244 0.2981 0.026 Uiso 1 1 calc R
C14 C 0.59523(13) 0.85565(13) 0.15454(12) 0.0221(3) Uani 1 1 d .
H14 H 0.6792 0.8890 0.0983 0.027 Uiso 1 1 calc R
C15 C 0.49524(13) 0.84543(12) 0.11832(11) 0.0188(3) Uani 1 1 d .
H15 H 0.5103 0.8719 0.0372 0.023 Uiso 1 1 calc R
C16 C 0.21392(13) 0.69703(12) 0.41094(11) 0.0190(3) Uani 1 1 d .
H16 H 0.1457 0.7399 0.3770 0.023 Uiso 1 1 calc R
C17 C 0.17882(14) 0.71099(14) 0.52805(12) 0.0251(3) Uani 1 1 d .
H17A H 0.2380 0.6616 0.5677 0.038 Uiso 1 1 calc R
H17B H 0.0880 0.6814 0.5775 0.038 Uiso 1 1 calc R
H17C H 0.1880 0.7989 0.5140 0.038 Uiso 1 1 calc R
C18 C 0.20897(15) 0.55924(13) 0.43086(12) 0.0273(3) Uani 1 1 d .
H18A H 0.2349 0.5510 0.3552 0.041 Uiso 1 1 calc R
H18B H 0.1194 0.5250 0.4795 0.041 Uiso 1 1 calc R
H18C H 0.2694 0.5135 0.4706 0.041 Uiso 1 1 calc R
C19 C 0.12892(12) 0.10357(12) 0.37256(11) 0.0196(3) Uani 1 1 d .
H19A H 0.1196 0.0138 0.3903 0.024 Uiso 1 1 calc R
H19B H 0.0433 0.1439 0.3785 0.024 Uiso 1 1 calc R
C20 C 0.23945(12) 0.17102(12) 0.25477(11) 0.0181(3) Uani 1 1 d .
H20 H 0.2242 0.1794 0.1827 0.022 Uiso 1 1 calc R
C21 C 0.35526(12) 0.08693(12) 0.27992(11) 0.0157(2) Uani 1 1 d .
H21 H 0.3511 0.0065 0.2713 0.019 Uiso 1 1 calc R
C22 C 0.49148(12) 0.14487(12) 0.21262(11) 0.0163(2) Uani 1 1 d .
C23 C 0.44602(12) 0.12314(11) 0.40549(11) 0.0163(2) Uani 1 1 d .
C24 C 0.32877(12) 0.06378(12) 0.40892(11) 0.0161(2) Uani 1 1 d .
H24 H 0.3209 -0.0275 0.4579 0.019 Uiso 1 1 calc R
C25 C 0.19528(12) 0.12807(12) 0.44626(11) 0.0195(3) Uani 1 1 d .
H25 H 0.1444 0.1001 0.5324 0.023 Uiso 1 1 calc R
C26 C 0.22544(13) 0.26682(13) 0.37995(12) 0.0220(3) Uani 1 1 d .
H26 H 0.2250 0.3254 0.4132 0.026 Uiso 1 1 calc R
C27 C 0.25255(13) 0.29205(12) 0.26725(12) 0.0218(3) Uani 1 1 d .
H27 H 0.2760 0.3716 0.2054 0.026 Uiso 1 1 calc R
C28 C 0.66950(12) 0.20481(12) 0.25646(10) 0.0161(2) Uani 1 1 d .
C29 C 0.70246(12) 0.33171(12) 0.20647(11) 0.0174(3) Uani 1 1 d .
C30 C 0.83456(13) 0.36382(13) 0.17296(12) 0.0208(3) Uani 1 1 d .
H30 H 0.8605 0.4494 0.1397 0.025 Uiso 1 1 calc R
C31 C 0.92855(13) 0.27457(13) 0.18690(12) 0.0218(3) Uani 1 1 d .
H31 H 1.0174 0.2995 0.1632 0.026 Uiso 1 1 calc R
C32 C 0.89358(13) 0.14894(13) 0.23534(12) 0.0213(3) Uani 1 1 d .
H32 H 0.9581 0.0876 0.2441 0.026 Uiso 1 1 calc R
C33 C 0.76319(13) 0.11399(12) 0.27078(11) 0.0192(3) Uani 1 1 d .
H33 H 0.7378 0.0282 0.3048 0.023 Uiso 1 1 calc R
C34 C 0.60195(13) 0.43177(12) 0.18996(12) 0.0213(3) Uani 1 1 d .
H34 H 0.5209 0.3917 0.1993 0.026 Uiso 1 1 calc R
C35 C 0.64919(15) 0.53570(14) 0.06807(13) 0.0277(3) Uani 1 1 d .
H35A H 0.7240 0.5814 0.0592 0.042 Uiso 1 1 calc R
H35B H 0.5777 0.5929 0.0585 0.042 Uiso 1 1 calc R
H35C H 0.6762 0.4994 0.0083 0.042 Uiso 1 1 calc R
C36 C 0.56549(17) 0.48487(15) 0.28521(14) 0.0347(4) Uani 1 1 d .
H36A H 0.5277 0.4181 0.3624 0.052 Uiso 1 1 calc R
H36B H 0.5010 0.5498 0.2737 0.052 Uiso 1 1 calc R
H36C H 0.6444 0.5207 0.2807 0.052 Uiso 1 1 calc R
N1 N 0.27197(10) 0.79181(10) 0.15860(9) 0.0155(2) Uani 1 1 d .
N2 N 0.53740(10) 0.16135(10) 0.29100(9) 0.0157(2) Uani 1 1 d .
O1 O 0.17190(10) 0.97255(9) 0.17193(10) 0.0285(2) Uani 1 1 d .
O2 O 0.32217(9) 0.60496(9) 0.13472(8) 0.0218(2) Uani 1 1 d .
O3 O 0.55532(9) 0.17250(10) 0.10970(8) 0.0241(2) Uani 1 1 d .
O4 O 0.46155(9) 0.13716(9) 0.48510(8) 0.0221(2) Uani 1 1 d .

loop_
_atom_site_aniso_label
_atom_site_aniso_U_11
_atom_site_aniso_U_22
_atom_site_aniso_U_33
_atom_site_aniso_U_23
_atom_site_aniso_U_13
_atom_site_aniso_U_12
C1 0.0177(6) 0.0356(8) 0.0277(7) -0.0155(6) -0.0070(5) -0.0033(6)
C2 0.0160(6) 0.0291(7) 0.0238(7) -0.0130(6) -0.0062(5) 0.0014(5)
C3 0.0184(6) 0.0202(6) 0.0178(6) -0.0056(5) -0.0077(5) -0.0013(5)
C4 0.0179(6) 0.0180(6) 0.0187(6) -0.0059(5) -0.0071(5) 0.0000(5)
C5 0.0159(6) 0.0174(6) 0.0129(6) -0.0057(5) -0.0008(5) -0.0043(5)
C6 0.0159(6) 0.0239(7) 0.0165(6) -0.0095(5) -0.0042(5) -0.0027(5)
C7 0.0180(6) 0.0267(7) 0.0298(7) -0.0139(6) -0.0056(6) -0.0055(5)
C8 0.0197(6) 0.0273(8) 0.0250(7) -0.0024(6) -0.0027(6) -0.0080(6)
C9 0.0178(6) 0.0381(8) 0.0191(7) -0.0100(6) -0.0012(5) -0.0039(6)
C10 0.0176(6) 0.0140(6) 0.0188(6) -0.0078(5) -0.0085(5) 0.0019(5)
C11 0.0191(6) 0.0143(6) 0.0167(6) -0.0071(5) -0.0061(5) 0.0021(5)
C12 0.0241(6) 0.0186(6) 0.0186(6) -0.0081(5) -0.0103(5) 0.0032(5)
C13 0.0206(6) 0.0237(7) 0.0275(7) -0.0117(6) -0.0133(6) 0.0026(5)
C14 0.0180(6) 0.0230(7) 0.0234(7) -0.0080(5) -0.0057(5) -0.0015(5)
C15 0.0207(6) 0.0186(6) 0.0161(6) -0.0063(5) -0.0057(5) 0.0007(5)
C16 0.0208(6) 0.0189(6) 0.0159(6) -0.0058(5) -0.0053(5) -0.0013(5)
C17 0.0259(7) 0.0275(7) 0.0204(7) -0.0122(6) -0.0030(5) -0.0011(6)
C18 0.0338(8) 0.0222(7) 0.0198(7) -0.0076(6) -0.0014(6) -0.0068(6)
C19 0.0164(6) 0.0190(6) 0.0232(6) -0.0071(5) -0.0075(5) -0.0006(5)
C20 0.0182(6) 0.0186(6) 0.0184(6) -0.0052(5) -0.0095(5) 0.0003(5)
C21 0.0175(6) 0.0144(6) 0.0165(6) -0.0058(5) -0.0072(5) -0.0001(5)
C22 0.0180(6) 0.0155(6) 0.0170(6) -0.0069(5) -0.0073(5) 0.0008(5)
C23 0.0184(6) 0.0141(6) 0.0164(6) -0.0053(5) -0.0074(5) 0.0022(5)
C24 0.0171(6) 0.0155(6) 0.0148(6) -0.0042(5) -0.0060(5) -0.0002(5)
C25 0.0173(6) 0.0224(7) 0.0183(6) -0.0087(5) -0.0049(5) 0.0004(5)
C26 0.0189(6) 0.0208(7) 0.0305(7) -0.0147(6) -0.0090(5) 0.0038(5)
C27 0.0198(6) 0.0151(6) 0.0283(7) -0.0049(5) -0.0104(5) 0.0020(5)
C28 0.0156(6) 0.0208(6) 0.0144(6) -0.0082(5) -0.0063(5) 0.0002(5)
C29 0.0175(6) 0.0195(6) 0.0181(6) -0.0092(5) -0.0073(5) 0.0007(5)
C30 0.0199(6) 0.0211(7) 0.0234(7) -0.0097(5) -0.0078(5) -0.0017(5)
C31 0.0159(6) 0.0306(7) 0.0219(6) -0.0121(6) -0.0073(5) -0.0004(5)
C32 0.0190(6) 0.0270(7) 0.0214(6) -0.0117(6) -0.0101(5) 0.0065(5)
C33 0.0222(6) 0.0191(6) 0.0181(6) -0.0070(5) -0.0093(5) 0.0010(5)
C34 0.0175(6) 0.0176(6) 0.0291(7) -0.0088(6) -0.0090(5) 0.0011(5)
C35 0.0306(7) 0.0259(7) 0.0256(7) -0.0090(6) -0.0116(6) 0.0064(6)
C36 0.0408(9) 0.0303(8) 0.0268(8) -0.0126(7) -0.0082(7) 0.0153(7)
N1 0.0159(5) 0.0157(5) 0.0157(5) -0.0066(4) -0.0058(4) 0.0002(4)
N2 0.0156(5) 0.0167(5) 0.0162(5) -0.0065(4) -0.0065(4) -0.0005(4)
O1 0.0304(5) 0.0231(5) 0.0445(6) -0.0197(5) -0.0213(5) 0.0077(4)
O2 0.0222(5) 0.0188(5) 0.0253(5) -0.0111(4) -0.0070(4) 0.0013(4)
O3 0.0224(5) 0.0341(6) 0.0157(5) -0.0103(4) -0.0039(4) -0.0058(4)
O4 0.0246(5) 0.0269(5) 0.0178(5) -0.0095(4) -0.0089(4) -0.0013(4)

loop_
_atom_type_symbol
_atom_type_description
_atom_type_scat_dispersion_real
_atom_type_scat_dispersion_imag
_atom_type_scat_source
C C 0.0033 0.0016 'International Tables Vol C Tables 4.2.6.8 and 6.1.1.4'
H H 0.0000 0.0000 'International Tables Vol C Tables 4.2.6.8 and 6.1.1.4'
N N 0.0061 0.0033 'International Tables Vol C Tables 4.2.6.8 and 6.1.1.4'
O O 0.0106 0.0060 'International Tables Vol C Tables 4.2.6.8 and 6.1.1.4'

loop_
_geom_angle_atom_site_label_1
_geom_angle_atom_site_label_2
_geom_angle_atom_site_label_3
_geom_angle
C7 C1 C2 93.88(10)
C7 C1 H1A 112.9
C2 C1 H1A 112.9
C7 C1 H1B 112.9
C2 C1 H1B 112.9
H1A C1 H1B 110.4
C9 C2 C1 99.89(12)
C9 C2 C3 107.03(10)
C1 C2 C3 98.75(10)
C9 C2 H2 116.2
C1 C2 H2 116.2
C3 C2 H2 116.2
C4 C3 C6 105.40(10)
C4 C3 C2 116.00(11)
C6 C3 C2 103.15(10)
C4 C3 H3 110.6
C6 C3 H3 110.6
C2 C3 H3 110.6
O1 C4 N1 124.36(11)
O1 C4 C3 127.37(12)
N1 C4 C3 108.27(11)
O2 C5 N1 123.87(11)
O2 C5 C6 128.25(12)
N1 C5 C6 107.86(10)
C5 C6 C3 105.08(10)
C5 C6 C7 115.00(11)
C3 C6 C7 103.37(10)
C5 C6 H6 111.0
C3 C6 H6 111.0
C7 C6 H6 111.0
C8 C7 C1 100.03(11)
C8 C7 C6 106.15(11)
C1 C7 C6 99.87(11)
C8 C7 H7 116.1
C1 C7 H7 116.1
C6 C7 H7 116.1
C9 C8 C7 107.96(13)
C9 C8 H8 126.0
C7 C8 H8 126.0
C8 C9 C2 107.76(12)
C8 C9 H9 126.1
C2 C9 H9 126.1
C15 C10 C11 122.29(11)
C15 C10 N1 116.87(11)
C11 C10 N1 120.82(11)
C10 C11 C12 116.85(12)
C10 C11 C16 120.96(11)
C12 C11 C16 122.16(11)
C13 C12 C11 121.42(12)
C13 C12 H12 119.3
C11 C12 H12 119.3
C14 C13 C12 120.42(12)
C14 C13 H13 119.8
C12 C13 H13 119.8
C13 C14 C15 119.58(12)
C13 C14 H14 120.2
C15 C14 H14 120.2
C10 C15 C14 119.43(12)
C10 C15 H15 120.3
C14 C15 H15 120.3
C11 C16 C17 113.61(11)
C11 C16 C18 109.81(11)
C17 C16 C18 110.07(11)
C11 C16 H16 107.7
C17 C16 H16 107.7
C18 C16 H16 107.7
C16 C17 H17A 109.5
C16 C17 H17B 109.5
H17A C17 H17B 109.5
C16 C17 H17C 109.5
H17A C17 H17C 109.5
H17B C17 H17C 109.5
C16 C18 H18A 109.5
C16 C18 H18B 109.5
H18A C18 H18B 109.5
C16 C18 H18C 109.5
H18A C18 H18C 109.5
H18B C18 H18C 109.5
C20 C19 C25 94.01(10)
C20 C19 H19A 112.9
C25 C19 H19A 112.9
C20 C19 H19B 112.9
C25 C19 H19B 112.9
H19A C19 H19B 110.3
C27 C20 C19 100.27(10)
C27 C20 C21 107.87(10)
C19 C20 C21 98.13(9)
C27 C20 H20 116.0
C19 C20 H20 116.0
C21 C20 H20 116.0
C22 C21 C24 105.26(9)
C22 C21 C20 116.85(10)
C24 C21 C20 102.95(10)
C22 C21 H21 110.4
C24 C21 H21 110.4
C20 C21 H21 110.4
O3 C22 N2 123.51(11)
O3 C22 C21 128.31(11)
N2 C22 C21 108.17(10)
O4 C23 N2 124.28(12)
O4 C23 C24 127.91(12)
N2 C23 C24 107.81(10)
C23 C24 C21 104.99(10)
C23 C24 C25 115.20(10)
C21 C24 C25 103.36(9)
C23 C24 H24 110.9
C21 C24 H24 110.9
C25 C24 H24 110.9
C26 C25 C19 100.04(10)
C26 C25 C24 105.65(10)
C19 C25 C24 99.68(10)
C26 C25 H25 116.3
C19 C25 H25 116.3
C24 C25 H25 116.3
C27 C26 C25 107.91(12)
C27 C26 H26 126.0
C25 C26 H26 126.0
C26 C27 C20 107.84(12)
C26 C27 H27 126.1
C20 C27 H27 126.1
C29 C28 C33 121.97(11)
C29 C28 N2 121.29(11)
C33 C28 N2 116.68(11)
C28 C29 C30 116.62(11)
C28 C29 C34 122.70(11)
C30 C29 C34 120.67(12)
C31 C30 C29 121.98(13)
C31 C30 H30 119.0
C29 C30 H30 119.0
C30 C31 C32 120.27(12)
C30 C31 H31 119.9
C32 C31 H31 119.9
C31 C32 C33 119.16(12)
C31 C32 H32 120.4
C33 C32 H32 120.4
C32 C33 C28 119.97(12)
C32 C33 H33 120.0
C28 C33 H33 120.0
C29 C34 C36 109.95(11)
C29 C34 C35 112.49(11)
C36 C34 C35 110.75(12)
C29 C34 H34 107.8
C36 C34 H34 107.8
C35 C34 H34 107.8
C34 C35 H35A 109.5
C34 C35 H35B 109.5
H35A C35 H35B 109.5
C34 C35 H35C 109.5
H35A C35 H35C 109.5
H35B C35 H35C 109.5
C34 C36 H36A 109.5
C34 C36 H36B 109.5
H36A C36 H36B 109.5
C34 C36 H36C 109.5
H36A C36 H36C 109.5
H36B C36 H36C 109.5
C4 N1 C5 113.22(10)
C4 N1 C10 122.72(10)
C5 N1 C10 123.93(10)
C23 N2 C22 113.29(10)
C23 N2 C28 124.36(10)
C22 N2 C28 122.19(10)

loop_
_geom_bond_atom_site_label_1
_geom_bond_atom_site_label_2
_geom_bond_distance
C1 C7 1.542(2)
C1 C2 1.5450(19)
C1 H1A 0.9900
C1 H1B 0.9900
C2 C9 1.519(2)
C2 C3 1.5699(18)
C2 H2 1.0000
C3 C4 1.5111(17)
C3 C6 1.5362(18)
C3 H3 1.0000
C4 O1 1.2113(16)
C4 N1 1.3883(16)
C5 O2 1.2028(16)
C5 N1 1.4054(16)
C5 C6 1.5133(17)
C6 C7 1.5613(18)
C6 H6 1.0000
C7 C8 1.512(2)
C7 H7 1.0000
C8 C9 1.326(2)
C8 H8 0.9500
C9 H9 0.9500
C10 C15 1.3885(18)
C10 C11 1.3989(17)
C10 N1 1.4435(15)
C11 C12 1.3990(17)
C11 C16 1.5172(18)
C12 C13 1.3882(19)
C12 H12 0.9500
C13 C14 1.3847(19)
C13 H13 0.9500
C14 C15 1.3893(18)
C14 H14 0.9500
C15 H15 0.9500
C16 C17 1.5301(18)
C16 C18 1.5305(19)
C16 H16 1.0000
C17 H17A 0.9800
C17 H17B 0.9800
C17 H17C 0.9800
C18 H18A 0.9800
C18 H18B 0.9800
C18 H18C 0.9800
C19 C20 1.5428(18)
C19 C25 1.5453(17)
C19 H19A 0.9900
C19 H19B 0.9900
C20 C27 1.5187(18)
C20 C21 1.5659(16)
C20 H20 1.0000
C21 C22 1.5042(17)
C21 C24 1.5436(17)
C21 H21 1.0000
C22 O3 1.2069(16)
C22 N2 1.3999(15)
C23 O4 1.2083(15)
C23 N2 1.3971(16)
C23 C24 1.5145(17)
C24 C25 1.5634(17)
C24 H24 1.0000
C25 C26 1.5161(19)
C25 H25 1.0000
C26 C27 1.327(2)
C26 H26 0.9500
C27 H27 0.9500
C28 C29 1.3943(18)
C28 C33 1.3944(17)
C28 N2 1.4393(15)
C29 C30 1.4007(17)
C29 C34 1.5167(17)
C30 C31 1.3849(18)
C30 H30 0.9500
C31 C32 1.387(2)
C31 H31 0.9500
C32 C33 1.3877(18)
C32 H32 0.9500
C33 H33 0.9500
C34 C36 1.529(2)
C34 C35 1.529(2)
C34 H34 1.0000
C35 H35A 0.9800
C35 H35B 0.9800
C35 H35C 0.9800
C36 H36A 0.9800
C36 H36B 0.9800
C36 H36C 0.9800

loop_
_geom_torsion_atom_site_label_1
_geom_torsion_atom_site_label_2
_geom_torsion_atom_site_label_3
_geom_torsion_atom_site_label_4
_geom_torsion
C7 C1 C2 C9 -49.75(11)
C7 C1 C2 C3 59.38(11)
C9 C2 C3 C4 -50.01(15)
C1 C2 C3 C4 -153.24(11)
C9 C2 C3 C6 64.66(13)
C1 C2 C3 C6 -38.57(12)
C6 C3 C4 O1 179.23(13)
C2 C3 C4 O1 -67.38(18)
C6 C3 C4 N1 -1.16(13)
C2 C3 C4 N1 112.22(12)
O2 C5 C6 C3 173.80(12)
N1 C5 C6 C3 -4.31(13)
O2 C5 C6 C7 60.85(17)
N1 C5 C6 C7 -117.26(12)
C4 C3 C6 C5 3.27(13)
C2 C3 C6 C5 -118.82(10)
C4 C3 C6 C7 124.20(11)
C2 C3 C6 C7 2.11(12)
C2 C1 C7 C8 50.08(12)
C2 C1 C7 C6 -58.43(11)
C5 C6 C7 C8 45.66(15)
C3 C6 C7 C8 -68.29(13)
C5 C6 C7 C1 149.21(11)
C3 C6 C7 C1 35.26(12)
C1 C7 C8 C9 -33.67(14)
C6 C7 C8 C9 69.77(14)
C7 C8 C9 C2 0.40(15)
C1 C2 C9 C8 32.90(14)
C3 C2 C9 C8 -69.51(14)
C15 C10 C11 C12 0.45(18)
N1 C10 C11 C12 -177.93(11)
C15 C10 C11 C16 -177.39(11)
N1 C10 C11 C16 4.23(18)
C10 C11 C12 C13 0.04(19)
C16 C11 C12 C13 177.86(12)
C11 C12 C13 C14 -0.6(2)
C12 C13 C14 C15 0.6(2)
C11 C10 C15 C14 -0.43(19)
N1 C10 C15 C14 178.01(11)
C13 C14 C15 C10 -0.1(2)
C10 C11 C16 C17 -154.16(12)
C12 C11 C16 C17 28.11(17)
C10 C11 C16 C18 82.10(14)
C12 C11 C16 C18 -95.63(14)
C25 C19 C20 C27 -49.29(10)
C25 C19 C20 C21 60.64(10)
C27 C20 C21 C22 -51.78(14)
C19 C20 C21 C22 -155.39(10)
C27 C20 C21 C24 62.99(12)
C19 C20 C21 C24 -40.62(11)
C24 C21 C22 O3 175.75(13)
C20 C21 C22 O3 -70.76(17)
C24 C21 C22 N2 -3.24(13)
C20 C21 C22 N2 110.25(12)
O4 C23 C24 C21 172.85(12)
N2 C23 C24 C21 -6.92(13)
O4 C23 C24 C25 59.87(17)
N2 C23 C24 C25 -119.90(11)
C22 C21 C24 C23 6.07(12)
C20 C21 C24 C23 -116.83(10)
C22 C21 C24 C25 127.18(10)
C20 C21 C24 C25 4.29(12)
C20 C19 C25 C26 49.71(11)
C20 C19 C25 C24 -58.24(11)
C23 C24 C25 C26 44.11(14)
C21 C24 C25 C26 -69.82(12)
C23 C24 C25 C19 147.49(11)
C21 C24 C25 C19 33.56(12)
C19 C25 C26 C27 -33.63(13)
C24 C25 C26 C27 69.49(13)
C25 C26 C27 C20 0.80(14)
C19 C20 C27 C26 32.40(13)
C21 C20 C27 C26 -69.69(13)
C33 C28 C29 C30 -1.07(18)
N2 C28 C29 C30 -178.20(11)
C33 C28 C29 C34 179.85(12)
N2 C28 C29 C34 2.72(18)
C28 C29 C30 C31 0.93(19)
C34 C29 C30 C31 -179.97(12)
C29 C30 C31 C32 0.0(2)
C30 C31 C32 C33 -0.74(19)
C31 C32 C33 C28 0.60(19)
C29 C28 C33 C32 0.32(19)
N2 C28 C33 C32 177.58(11)
C28 C29 C34 C36 101.98(15)
C30 C29 C34 C36 -77.07(16)
C28 C29 C34 C35 -134.10(13)
C30 C29 C34 C35 46.86(17)
O1 C4 N1 C5 177.94(13)
C3 C4 N1 C5 -1.68(14)
O1 C4 N1 C10 -6.0(2)
C3 C4 N1 C10 174.36(11)
O2 C5 N1 C4 -174.35(12)
C6 C5 N1 C4 3.86(14)
O2 C5 N1 C10 9.67(19)
C6 C5 N1 C10 -172.12(11)
C15 C10 N1 C4 -94.51(14)
C11 C10 N1 C4 83.95(15)
C15 C10 N1 C5 81.10(15)
C11 C10 N1 C5 -100.43(14)
O4 C23 N2 C22 -174.50(12)
C24 C23 N2 C22 5.28(14)
O4 C23 N2 C28 10.0(2)
C24 C23 N2 C28 -170.26(11)
O3 C22 N2 C23 179.73(12)
C21 C22 N2 C23 -1.22(14)
O3 C22 N2 C28 -4.62(19)
C21 C22 N2 C28 174.43(10)
C29 C28 N2 C23 -98.33(15)
C33 C28 N2 C23 84.39(15)
C29 C28 N2 C22 86.50(15)
C33 C28 N2 C22 -90.77(14)
